data_7129912
loop_
_publ_author_name
'Nieland, Esther'
'Komisarek, Daniel'
'Hohloch, Stephan'
'Wurst, Klaus'
'Vasylyeva, Vera'
'Weingart, Oliver'
'Schmidt, Bernd M.'

_publ_section_title
;
 Supramolecular Networks by Imine Halogen Bonding
;
_journal_name_full 'Chemical Communications'
_journal_paper_doi 10.1039/D2CC00799A
_journal_year 2022
_chemical_formula_sum 'C72 H48 F12 I12 N6'
_chemical_formula_weight 2747.96
_space_group_crystal_system triclinic
_space_group_IT_number 2
_space_group_name_Hall '-P 1'
_space_group_name_H-M_alt 'P -1'
_atom_sites_solution_hydrogens geom
_atom_sites_solution_primary shelxt
_audit_creation_method SHELXL-2018/3
_audit_update_record
;
2022-03-18 deposited with the CCDC.	2022-03-28 downloaded from the CCDC.
;
_cell_angle_alpha 89.9220(10)
_cell_angle_beta 85.6740(10)
_cell_angle_gamma 60.309(2)
_cell_formula_units_Z 2
_cell_length_a 15.1876(3)
_cell_length_b 15.3098(2)
_cell_length_c 23.9698(4)
_cell_measurement_reflns_used 48690
_cell_measurement_temperature 99.98(16)
_cell_measurement_theta_max 31.0920
_cell_measurement_theta_min 2.2010
_cell_volume 4823.73(17)
_computing_cell_refinement 'CrysAlisPro 1.171.41.90a (Rigaku OD, 2020)'
_computing_data_collection 'CrysAlisPro 1.171.41.90a (Rigaku OD, 2020)'
_computing_data_reduction 'CrysAlisPro 1.171.41.90a (Rigaku OD, 2020)'
_computing_structure_refinement 'SHELXL-2018/3 (Sheldrick, 2018)'
_computing_structure_solution 'SHELXT 2014/4 (Sheldrick, 2014)'
_diffrn_ambient_temperature 99.98(16)
_diffrn_measured_fraction_theta_full 0.999
_diffrn_measured_fraction_theta_max 0.813
_diffrn_measurement_device_type 'XtaLAB Synergy, Dualflex, HyPix'
_diffrn_radiation_type MoK\a
_diffrn_radiation_wavelength 0.71073
_diffrn_reflns_av_R_equivalents 0.0363
_diffrn_reflns_av_unetI/netI 0.0322
_diffrn_reflns_Laue_measured_fraction_full 0.999
_diffrn_reflns_Laue_measured_fraction_max 0.813
_diffrn_reflns_limit_h_max 21
_diffrn_reflns_limit_h_min -20
_diffrn_reflns_limit_k_max 21
_diffrn_reflns_limit_k_min -21
_diffrn_reflns_limit_l_max 31
_diffrn_reflns_limit_l_min -34
_diffrn_reflns_number 89851
_diffrn_reflns_point_group_measured_fraction_full 0.999
_diffrn_reflns_point_group_measured_fraction_max 0.813
_diffrn_reflns_theta_full 25.242
_diffrn_reflns_theta_max 31.078
_diffrn_reflns_theta_min 2.203
_diffrn_source 'micro-focus sealed X-ray tube'
_exptl_absorpt_coefficient_mu 3.912
_exptl_absorpt_correction_T_max 1.000000
_exptl_absorpt_correction_T_min 0.777608
_exptl_absorpt_correction_type gaussian
_exptl_absorpt_process_details
;
CrysAlisPro 1.171.41.90a (Rigaku Oxford Diffraction, 2020)
Numerical absorption correction based on gaussian integration over
a multifaceted crystal model
Empirical absorption correction using spherical harmonics,
implemented in SCALE3 ABSPACK scaling algorithm.
;
_exptl_crystal_colour colourless
_exptl_crystal_density_diffrn 1.892
_exptl_crystal_description fragment
_exptl_crystal_F_000 2532
_exptl_crystal_size_max 0.329
_exptl_crystal_size_mid 0.270
_exptl_crystal_size_min 0.189
_refine_diff_density_max 2.391
_refine_diff_density_min -2.017
_refine_diff_density_rms 0.130
_refine_ls_extinction_method none
_refine_ls_goodness_of_fit_ref 1.081
_refine_ls_hydrogen_treatment constr
_refine_ls_matrix_type full
_refine_ls_number_parameters 925
_refine_ls_number_reflns 25176
_refine_ls_number_restraints 0
_refine_ls_restrained_S_all 1.081
_refine_ls_R_factor_all 0.0504
_refine_ls_R_factor_gt 0.0393
_refine_ls_shift/su_max 0.002
_refine_ls_shift/su_mean 0.000
_refine_ls_structure_factor_coef Fsqd
_refine_ls_weighting_details 'w=1/[\s^2^(Fo^2^)+(0.0144P)^2^+26.0084P] where P=(Fo^2^+2Fc^2^)/3'
_refine_ls_weighting_scheme calc
_refine_ls_wR_factor_gt 0.0837
_refine_ls_wR_factor_ref 0.0875
_reflns_Friedel_coverage 0.000
_reflns_number_gt 20622
_reflns_number_total 25176
_reflns_threshold_expression 'I > 2\s(I)'
_cod_data_source_file d2cc00799a2.cif
_cod_data_source_block pms4_auto_sq
_cod_original_cell_volume 4823.73(16)
_cod_database_code 7129912
_shelx_shelxl_version_number 2018/3
_shelx_space_group_comment
;
The symmetry employed for this shelxl refinement is uniquely defined
by the following loop, which should always be used as a source of
symmetry information in preference to the above space-group names.
They are only intended as comments.
;

loop_
_space_group_symop_operation_xyz
'x, y, z'
'-x, -y, -z'

loop_
_atom_site_label
_atom_site_type_symbol
_atom_site_fract_x
_atom_site_fract_y
_atom_site_fract_z
_atom_site_U_iso_or_equiv
_atom_site_adp_type
_atom_site_occupancy
_atom_site_site_symmetry_order
_atom_site_calc_flag
_atom_site_refinement_flags_posn
_atom_site_refinement_flags_adp
_atom_site_refinement_flags_occupancy
_atom_site_disorder_assembly
_atom_site_disorder_group
I1 I 0.81856(2) 0.58859(2) 0.89797(2) 0.02697(6) Uani 1 1 d . . . . .
I2 I 1.03488(2) 0.13388(2) 0.90158(2) 0.02476(6) Uani 1 1 d . . . . .
I3 I 0.57566(2) 0.37372(2) 0.89965(2) 0.02636(6) Uani 1 1 d . . . . .
I4 I 0.27936(3) 0.22026(3) -0.09030(2) 0.04906(10) Uani 1 1 d . . . . .
I5 I 0.50445(3) 0.19021(3) 0.11329(2) 0.06008(13) Uani 1 1 d . . . . .
I6 I 0.35734(3) -0.10199(3) 0.07467(2) 0.04453(9) Uani 1 1 d . . . . .
I7 I 0.69359(3) -0.20871(3) 0.39012(2) 0.06199(13) Uani 1 1 d . . . . .
I8 I 0.71118(3) 0.01556(3) 0.59300(2) 0.04971(10) Uani 1 1 d . . . . .
I9 I 0.40723(3) 0.23602(3) 0.42503(2) 0.04790(10) Uani 1 1 d . . . . .
I21 I 0.62486(2) 0.34457(2) 0.59936(2) 0.02706(6) Uani 1 1 d . . . . .
I20 I 0.86563(2) 0.56284(2) 0.60061(2) 0.02639(6) Uani 1 1 d . . . . .
I19 I 1.08299(2) 0.10779(2) 0.59963(2) 0.02843(7) Uani 1 1 d . . . . .
F12 F 0.63555(19) 0.54358(19) 0.89973(12) 0.0311(6) Uani 1 1 d . . . . .
F11 F 0.99031(18) 0.36036(19) 0.90415(12) 0.0300(6) Uani 1 1 d . . . . .
F23 F 0.68291(19) 0.51626(19) 0.59573(12) 0.0312(6) Uani 1 1 d . . . . .
F10 F 0.8035(2) 0.19123(19) 0.90482(13) 0.0326(6) Uani 1 1 d . . . . .
F24 F 1.03805(19) 0.33503(19) 0.59879(12) 0.0311(6) Uani 1 1 d . . . . .
F22 F 0.8537(2) 0.16367(19) 0.59488(13) 0.0336(6) Uani 1 1 d . . . . .
F35 F 0.2834(2) 0.0362(2) -0.02947(14) 0.0424(7) Uani 1 1 d . . . . .
F34 F 0.4589(2) 0.0117(2) 0.12724(15) 0.0451(8) Uani 1 1 d . . . . .
F46 F 0.5354(2) 0.1875(2) 0.53011(14) 0.0451(8) Uani 1 1 d . . . . .
F47 F 0.5212(2) 0.0130(2) 0.37383(14) 0.0455(8) Uani 1 1 d . . . . .
F48 F 0.7591(2) -0.1597(2) 0.50398(17) 0.0540(9) Uani 1 1 d . . . . .
F36 F 0.3989(2) 0.2637(2) -0.00028(16) 0.0510(9) Uani 1 1 d . . . . .
N59 N -0.0739(3) 0.7206(3) 0.59901(14) 0.0200(7) Uani 1 1 d . . . . .
N71 N 0.3562(3) 0.4376(3) 0.90271(15) 0.0213(7) Uani 1 1 d . . . . .
N65 N 0.4016(3) 0.4139(3) 0.60270(15) 0.0248(8) Uani 1 1 d . . . . .
N53 N -0.1234(3) 0.7476(3) 0.89930(15) 0.0226(7) Uani 1 1 d . . . . .
N77 N 0.1901(3) 0.9127(3) 0.89874(15) 0.0236(7) Uani 1 1 d . . . . .
N83 N 0.2407(3) 0.8895(3) 0.59821(15) 0.0243(7) Uani 1 1 d . . . . .
C17 C 0.7642(3) 0.3408(3) 0.59638(18) 0.0237(8) Uani 1 1 d . . . . .
C60 C -0.0094(3) 0.7049(3) 0.54673(16) 0.0207(8) Uani 1 1 d . . . . .
H60A H -0.045995 0.764009 0.523653 0.025 Uiso 1 1 calc R U . . .
H60B H -0.002523 0.645729 0.525927 0.025 Uiso 1 1 calc R U . . .
C13 C 0.9494(3) 0.2449(3) 0.59704(18) 0.0213(8) Uani 1 1 d . . . . .
C72 C 0.3039(3) 0.4985(3) 0.95490(17) 0.0215(8) Uani 1 1 d . . . . .
H72A H 0.355386 0.503709 0.975455 0.026 Uiso 1 1 calc R U . . .
H72B H 0.278918 0.460604 0.978282 0.026 Uiso 1 1 calc R U . . .
C3 C 0.8134(3) 0.4555(3) 0.90177(18) 0.0210(8) Uani 1 1 d . . . . .
C51 C 0.0346(3) 0.7179(3) 0.94723(16) 0.0183(7) Uani 1 1 d . . . . .
C5 C 0.9006(3) 0.2722(3) 0.90380(18) 0.0224(8) Uani 1 1 d . . . . .
C57 C -0.1108(3) 0.7546(3) 0.69833(18) 0.0222(8) Uani 1 1 d . . . . .
C61 C 0.0961(3) 0.6890(3) 0.55134(17) 0.0213(8) Uani 1 1 d . . . . .
C52 C -0.0737(3) 0.7378(3) 0.95144(17) 0.0218(8) Uani 1 1 d . . . . .
H52A H -0.075226 0.682633 0.972261 0.026 Uiso 1 1 calc R U . . .
H52B H -0.116097 0.800611 0.974565 0.026 Uiso 1 1 calc R U . . .
C86 C 0.1136(3) 0.7708(3) 0.55091(17) 0.0215(8) Uani 1 1 d . . . . .
C70 C 0.3186(3) 0.4687(3) 0.85653(17) 0.0224(8) Uani 1 1 d . . . . .
H70 H 0.258491 0.532277 0.855960 0.027 Uiso 1 1 calc R U . . .
C75 C 0.0519(3) 0.7995(3) 0.94386(16) 0.0208(8) Uani 1 1 d . . . . .
C18 C 0.8558(3) 0.2503(3) 0.59623(19) 0.0241(9) Uani 1 1 d . . . . .
C58 C -0.0465(3) 0.7346(3) 0.64524(18) 0.0231(8) Uani 1 1 d . . . . .
H58 H 0.017167 0.732253 0.645770 0.028 Uiso 1 1 calc R U . . .
C82 C 0.2367(3) 0.8521(3) 0.64507(18) 0.0245(9) Uani 1 1 d . . . . .
H82 H 0.228118 0.794698 0.646061 0.029 Uiso 1 1 calc R U . . .
C68 C 0.3373(3) 0.4552(3) 0.75263(18) 0.0251(9) Uani 1 1 d . . . . .
H68 H 0.287313 0.524452 0.752663 0.030 Uiso 1 1 calc R U . . .
C15 C 0.8603(3) 0.4295(3) 0.59769(18) 0.0225(8) Uani 1 1 d . . . . .
C74 C 0.2334(3) 0.6850(3) 0.94676(16) 0.0205(8) Uani 1 1 d . . . . .
C50 C 0.1169(3) 0.6193(3) 0.94984(17) 0.0204(8) Uani 1 1 d . . . . .
C49 C 0.2158(3) 0.6036(3) 0.95055(17) 0.0217(8) Uani 1 1 d . . . . .
C28 C 0.3317(4) 0.0690(3) 0.0007(2) 0.0328(10) Uani 1 1 d . . . . .
C63 C 0.2772(3) 0.5740(3) 0.55441(16) 0.0215(8) Uani 1 1 d . . . . .
C55 C -0.1260(3) 0.7613(3) 0.79993(18) 0.0240(8) Uani 1 1 d . . . . .
C54 C -0.0789(3) 0.7484(3) 0.85281(18) 0.0222(8) Uani 1 1 d . . . . .
H54 H -0.012668 0.740346 0.852036 0.027 Uiso 1 1 calc R U . . .
C4 C 0.9008(3) 0.3632(3) 0.90320(18) 0.0230(8) Uani 1 1 d . . . . .
C78 C 0.2033(3) 0.8678(3) 0.85216(18) 0.0244(9) Uani 1 1 d . . . . .
H78 H 0.196089 0.809603 0.851092 0.029 Uiso 1 1 calc R U . . .
C85 C 0.2132(3) 0.7538(3) 0.55196(16) 0.0203(8) Uani 1 1 d . . . . .
C62 C 0.1782(3) 0.5899(3) 0.55392(16) 0.0204(8) Uani 1 1 d . . . . .
C93 C 0.2950(3) 0.6562(3) 0.55566(17) 0.0222(8) Uani 1 1 d . . . . .
C2 C 0.7224(3) 0.4547(3) 0.90057(19) 0.0237(8) Uani 1 1 d . . . . .
C16 C 0.7699(3) 0.4278(3) 0.59658(18) 0.0236(8) Uani 1 1 d . . . . .
C87 C -0.2298(3) 0.7913(3) 0.79901(19) 0.0267(9) Uani 1 1 d . . . . .
H87 H -0.270685 0.803118 0.833208 0.032 Uiso 1 1 calc R U . . .
C73 C 0.1511(3) 0.7835(3) 0.94597(17) 0.0211(8) Uani 1 1 d . . . . .
C84 C 0.2346(3) 0.8403(3) 0.54677(18) 0.0244(9) Uani 1 1 d . . . . .
H84A H 0.299788 0.815452 0.523542 0.029 Uiso 1 1 calc R U . . .
H84B H 0.180883 0.892773 0.525610 0.029 Uiso 1 1 calc R U . . .
C66 C 0.3516(3) 0.4530(3) 0.64920(18) 0.0232(8) Uani 1 1 d . . . . .
H66 H 0.292922 0.517879 0.649986 0.028 Uiso 1 1 calc R U . . .
C98 C 0.0970(3) 0.5314(3) 0.9503(2) 0.0276(9) Uani 1 1 d . . . . .
H98A H 0.159022 0.470111 0.936079 0.041 Uiso 1 1 calc R U . . .
H98B H 0.042279 0.545212 0.926414 0.041 Uiso 1 1 calc R U . . .
H98C H 0.076877 0.522101 0.988673 0.041 Uiso 1 1 calc R U . . .
C29 C 0.3706(3) 0.0211(3) 0.0491(2) 0.0315(10) Uani 1 1 d . . . . .
C100 C 0.4540(3) 0.2989(3) 0.70216(19) 0.0255(9) Uani 1 1 d . . . . .
H100 H 0.485043 0.261300 0.667892 0.031 Uiso 1 1 calc R U . . .
C92 C 0.2764(3) 0.9666(4) 0.69874(19) 0.0280(9) Uani 1 1 d . . . . .
H92 H 0.292640 0.988633 0.664410 0.034 Uiso 1 1 calc R U . . .
C81 C 0.2450(3) 0.8956(3) 0.69805(18) 0.0248(9) Uani 1 1 d . . . . .
C67 C 0.3812(3) 0.4016(3) 0.70193(18) 0.0237(8) Uani 1 1 d . . . . .
C56 C -0.0683(3) 0.7442(3) 0.74925(18) 0.0238(8) Uani 1 1 d . . . . .
H56 H 0.001553 0.725026 0.749212 0.029 Uiso 1 1 calc R U . . .
C64 C 0.3670(3) 0.4671(3) 0.55085(18) 0.0259(9) Uani 1 1 d . . . . .
H64A H 0.349641 0.425851 0.527095 0.031 Uiso 1 1 calc R U . . .
H64B H 0.425533 0.468748 0.530823 0.031 Uiso 1 1 calc R U . . .
C41 C 0.5261(3) 0.1030(4) 0.4513(2) 0.0336(11) Uani 1 1 d . . . . .
C76 C 0.1682(4) 0.8727(3) 0.95071(18) 0.0250(9) Uani 1 1 d . . . . .
H76A H 0.106911 0.928210 0.971236 0.030 Uiso 1 1 calc R U . . .
H76B H 0.225513 0.853385 0.974203 0.030 Uiso 1 1 calc R U . . .
C6 C 0.8067(3) 0.2777(3) 0.90351(19) 0.0246(9) Uani 1 1 d . . . . .
C14 C 0.9490(3) 0.3357(3) 0.59792(19) 0.0259(9) Uani 1 1 d . . . . .
C69 C 0.3657(3) 0.4089(3) 0.80346(18) 0.0223(8) Uani 1 1 d . . . . .
C95 C 0.0263(3) 0.8771(3) 0.5508(2) 0.0297(10) Uani 1 1 d . . . . .
H95A H 0.038714 0.920695 0.574991 0.044 Uiso 1 1 calc R U . . .
H95B H -0.036892 0.878827 0.564792 0.044 Uiso 1 1 calc R U . . .
H95C H 0.020324 0.900776 0.512532 0.044 Uiso 1 1 calc R U . . .
C80 C 0.2231(3) 0.8631(3) 0.74873(18) 0.0260(9) Uani 1 1 d . . . . .
H80 H 0.203495 0.812988 0.748607 0.031 Uiso 1 1 calc R U . . .
C97 C -0.0370(3) 0.9041(3) 0.93707(19) 0.0279(9) Uani 1 1 d . . . . .
H97A H -0.012119 0.945896 0.918779 0.042 Uiso 1 1 calc R U . . .
H97B H -0.071110 0.934417 0.973983 0.042 Uiso 1 1 calc R U . . .
H97C H -0.085329 0.899347 0.914070 0.042 Uiso 1 1 calc R U . . .
C27 C 0.3405(4) 0.1510(4) -0.0168(2) 0.0353(11) Uani 1 1 d . . . . .
C89 C -0.2134(3) 0.7838(3) 0.6983(2) 0.0272(9) Uani 1 1 d . . . . .
H89 H -0.242996 0.790365 0.663930 0.033 Uiso 1 1 calc R U . . .
C1 C 0.7163(3) 0.3664(3) 0.90140(19) 0.0237(8) Uani 1 1 d . . . . .
C26 C 0.3893(3) 0.1847(3) 0.0152(2) 0.0361(12) Uani 1 1 d . . . . .
C101 C 0.4803(4) 0.2528(3) 0.7530(2) 0.0303(10) Uani 1 1 d . . . . .
H101 H 0.528471 0.183044 0.753205 0.036 Uiso 1 1 calc R U . . .
C25 C 0.4306(3) 0.1386(3) 0.0645(2) 0.0353(11) Uani 1 1 d . . . . .
C91 C 0.2844(4) 1.0058(4) 0.7490(2) 0.0327(10) Uani 1 1 d . . . . .
H91 H 0.306021 1.054350 0.748924 0.039 Uiso 1 1 calc R U . . .
C38 C 0.6825(4) -0.0735(4) 0.4868(2) 0.0368(12) Uani 1 1 d . . . . .
C99 C 0.3410(3) 0.6675(4) 0.9433(2) 0.0309(10) Uani 1 1 d . . . . .
H99A H 0.343228 0.723302 0.924410 0.046 Uiso 1 1 calc R U . . .
H99B H 0.386778 0.604297 0.921988 0.046 Uiso 1 1 calc R U . . .
H99C H 0.362720 0.663526 0.981108 0.046 Uiso 1 1 calc R U . . .
C30 C 0.4201(4) 0.0569(3) 0.0799(2) 0.0327(10) Uani 1 1 d . . . . .
C39 C 0.6409(4) -0.0761(4) 0.4378(3) 0.0385(12) Uani 1 1 d . . . . .
C90 C 0.2611(3) 0.9743(3) 0.79952(19) 0.0268(9) Uani 1 1 d . . . . .
H90 H 0.266535 1.001227 0.833934 0.032 Uiso 1 1 calc R U . . .
C96 C 0.3999(3) 0.6402(4) 0.5618(2) 0.0310(10) Uani 1 1 d . . . . .
H96A H 0.394722 0.695208 0.585268 0.047 Uiso 1 1 calc R U . . .
H96B H 0.432822 0.638841 0.524821 0.047 Uiso 1 1 calc R U . . .
H96C H 0.440485 0.576039 0.579445 0.047 Uiso 1 1 calc R U . . .
C40 C 0.5626(4) 0.0134(4) 0.4213(2) 0.0353(11) Uani 1 1 d . . . . .
C102 C 0.4377(3) 0.3067(3) 0.80319(19) 0.0264(9) Uani 1 1 d . . . . .
H102 H 0.457206 0.274203 0.837542 0.032 Uiso 1 1 calc R U . . .
C94 C 0.1589(4) 0.5028(3) 0.5582(2) 0.0293(9) Uani 1 1 d . . . . .
H94A H 0.217193 0.445310 0.573100 0.044 Uiso 1 1 calc R U . . .
H94B H 0.149234 0.484088 0.521027 0.044 Uiso 1 1 calc R U . . .
H94C H 0.097569 0.522117 0.583376 0.044 Uiso 1 1 calc R U . . .
C88 C -0.2722(3) 0.8034(4) 0.7489(2) 0.0316(10) Uani 1 1 d . . . . .
H88 H -0.342733 0.825569 0.748806 0.038 Uiso 1 1 calc R U . . .
C79 C 0.2294(3) 0.9023(3) 0.79940(18) 0.0232(8) Uani 1 1 d . . . . .
C37 C 0.6484(4) 0.0133(4) 0.5185(2) 0.0366(11) Uani 1 1 d . . . . .
C42 C 0.5698(4) 0.1020(4) 0.5003(2) 0.0349(11) Uani 1 1 d . . . . .

loop_
_atom_site_aniso_label
_atom_site_aniso_U_11
_atom_site_aniso_U_22
_atom_site_aniso_U_33
_atom_site_aniso_U_23
_atom_site_aniso_U_13
_atom_site_aniso_U_12
I1 0.02378(13) 0.01939(13) 0.04092(16) 0.00652(11) -0.00375(11) -0.01300(11)
I2 0.02051(13) 0.01851(13) 0.02996(14) 0.00127(10) 0.00024(10) -0.00600(10)
I3 0.01986(13) 0.02490(14) 0.03752(16) 0.00547(11) -0.00539(11) -0.01317(11)
I4 0.0444(2) 0.03737(19) 0.0555(2) 0.01560(16) 0.00407(17) -0.01394(16)
I5 0.0408(2) 0.0382(2) 0.1102(4) 0.0048(2) -0.0187(2) -0.02476(17)
I6 0.0498(2) 0.03470(18) 0.0614(2) 0.01505(16) -0.00887(17) -0.02978(16)
I7 0.0413(2) 0.03170(19) 0.1089(4) -0.0084(2) -0.0080(2) -0.01480(17)
I8 0.0395(2) 0.0583(2) 0.0559(2) 0.02071(19) -0.01531(17) -0.02635(18)
I9 0.03978(19) 0.02990(17) 0.0649(2) 0.01083(16) -0.01897(17) -0.00848(15)
I21 0.01818(13) 0.03019(15) 0.03373(15) 0.00294(11) -0.00048(11) -0.01294(11)
I20 0.02522(14) 0.01994(13) 0.03518(15) 0.00113(11) -0.00421(11) -0.01189(11)
I19 0.01947(13) 0.01989(13) 0.04287(17) 0.00547(11) -0.00539(11) -0.00710(10)
F12 0.0196(12) 0.0182(12) 0.0529(17) 0.0044(11) -0.0065(11) -0.0069(10)
F11 0.0180(12) 0.0214(13) 0.0513(17) 0.0045(11) -0.0028(11) -0.0103(10)
F23 0.0201(12) 0.0183(12) 0.0509(17) 0.0031(11) -0.0030(11) -0.0063(10)
F10 0.0276(14) 0.0190(12) 0.0547(18) 0.0040(12) -0.0039(12) -0.0142(11)
F24 0.0194(12) 0.0237(13) 0.0537(17) 0.0024(12) -0.0055(11) -0.0130(10)
F22 0.0244(13) 0.0184(12) 0.0617(19) 0.0056(12) -0.0052(12) -0.0133(11)
F35 0.0465(18) 0.0343(16) 0.0510(19) 0.0021(14) -0.0052(14) -0.0234(14)
F34 0.0413(17) 0.0349(16) 0.061(2) 0.0096(15) -0.0121(15) -0.0191(14)
F46 0.0331(16) 0.0401(17) 0.054(2) 0.0002(15) -0.0042(14) -0.0117(14)
F47 0.0347(16) 0.0444(18) 0.058(2) 0.0030(15) -0.0097(14) -0.0193(14)
F48 0.0338(17) 0.0333(17) 0.092(3) 0.0260(17) -0.0161(17) -0.0133(14)
F36 0.0410(18) 0.0290(16) 0.087(3) 0.0136(16) 0.0076(17) -0.0222(14)
N59 0.0208(17) 0.0206(17) 0.0211(17) 0.0014(13) -0.0008(13) -0.0122(14)
N71 0.0194(16) 0.0206(17) 0.0247(18) 0.0028(13) -0.0035(13) -0.0104(14)
N65 0.0191(17) 0.0248(18) 0.0232(18) -0.0010(14) 0.0021(14) -0.0058(14)
N53 0.0216(17) 0.0177(16) 0.0263(18) 0.0025(13) 0.0012(14) -0.0085(14)
N77 0.0254(18) 0.0225(18) 0.0256(18) 0.0021(14) -0.0009(14) -0.0140(15)
N83 0.0223(17) 0.0230(18) 0.0254(18) 0.0037(14) -0.0004(14) -0.0098(15)
C17 0.021(2) 0.026(2) 0.026(2) 0.0015(16) 0.0006(16) -0.0136(17)
C60 0.0181(18) 0.024(2) 0.0176(19) 0.0031(15) -0.0021(14) -0.0083(16)
C13 0.0174(18) 0.0173(19) 0.028(2) 0.0041(15) -0.0050(15) -0.0075(15)
C72 0.0198(19) 0.0200(19) 0.022(2) 0.0023(15) -0.0018(15) -0.0079(16)
C3 0.0204(19) 0.0163(19) 0.029(2) 0.0058(15) -0.0028(16) -0.0107(16)
C51 0.0203(19) 0.0208(19) 0.0150(18) 0.0006(14) 0.0007(14) -0.0113(16)
C5 0.0177(19) 0.020(2) 0.028(2) 0.0045(16) -0.0002(16) -0.0084(16)
C57 0.0197(19) 0.023(2) 0.027(2) -0.0005(16) -0.0009(16) -0.0134(16)
C61 0.024(2) 0.025(2) 0.0170(18) 0.0015(15) -0.0002(15) -0.0133(17)
C52 0.0190(19) 0.0197(19) 0.023(2) 0.0019(15) 0.0034(15) -0.0075(16)
C86 0.022(2) 0.022(2) 0.0182(19) 0.0032(15) -0.0009(15) -0.0094(16)
C70 0.0202(19) 0.022(2) 0.024(2) 0.0029(16) -0.0018(15) -0.0102(16)
C75 0.026(2) 0.0195(19) 0.0167(18) 0.0001(15) -0.0006(15) -0.0110(16)
C18 0.023(2) 0.0168(19) 0.033(2) 0.0059(16) -0.0032(17) -0.0109(16)
C58 0.021(2) 0.022(2) 0.025(2) 0.0003(16) 0.0001(16) -0.0101(16)
C82 0.022(2) 0.026(2) 0.024(2) 0.0041(16) 0.0026(16) -0.0116(17)
C68 0.0180(19) 0.027(2) 0.027(2) 0.0032(17) -0.0016(16) -0.0081(17)
C15 0.0211(19) 0.021(2) 0.029(2) 0.0036(16) -0.0040(16) -0.0129(16)
C74 0.024(2) 0.022(2) 0.0161(18) 0.0028(15) -0.0019(15) -0.0119(16)
C50 0.0217(19) 0.0198(19) 0.0198(19) 0.0029(15) 0.0013(15) -0.0108(16)
C49 0.023(2) 0.021(2) 0.0188(19) 0.0026(15) -0.0002(15) -0.0095(16)
C28 0.026(2) 0.022(2) 0.044(3) -0.0018(19) 0.010(2) -0.0079(18)
C63 0.0185(19) 0.024(2) 0.0154(18) -0.0002(15) 0.0007(14) -0.0056(16)
C55 0.022(2) 0.023(2) 0.024(2) 0.0020(16) 0.0004(16) -0.0104(17)
C54 0.0210(19) 0.020(2) 0.026(2) 0.0002(16) 0.0016(16) -0.0110(16)
C4 0.0202(19) 0.022(2) 0.028(2) 0.0020(16) 0.0012(16) -0.0120(17)
C78 0.024(2) 0.020(2) 0.029(2) 0.0017(16) -0.0018(17) -0.0117(17)
C85 0.0217(19) 0.025(2) 0.0155(18) 0.0002(15) 0.0020(14) -0.0130(17)
C62 0.023(2) 0.022(2) 0.0162(18) 0.0022(15) -0.0001(15) -0.0115(16)
C93 0.0183(19) 0.026(2) 0.0190(19) -0.0004(16) 0.0031(15) -0.0088(16)
C2 0.0193(19) 0.0161(19) 0.033(2) 0.0039(16) -0.0039(16) -0.0063(16)
C16 0.025(2) 0.0150(19) 0.028(2) 0.0030(15) -0.0026(16) -0.0076(16)
C87 0.021(2) 0.026(2) 0.031(2) 0.0011(17) 0.0036(17) -0.0104(17)
C73 0.029(2) 0.021(2) 0.0175(19) -0.0014(15) -0.0011(15) -0.0154(17)
C84 0.024(2) 0.025(2) 0.025(2) 0.0031(16) 0.0009(16) -0.0135(17)
C66 0.0188(19) 0.020(2) 0.025(2) -0.0014(16) 0.0002(16) -0.0056(16)
C98 0.023(2) 0.023(2) 0.041(3) 0.0063(18) -0.0013(18) -0.0144(18)
C29 0.023(2) 0.017(2) 0.052(3) -0.0001(19) 0.009(2) -0.0090(17)
C100 0.026(2) 0.019(2) 0.028(2) -0.0014(16) -0.0007(17) -0.0085(17)
C92 0.029(2) 0.032(2) 0.028(2) 0.0080(18) -0.0010(18) -0.020(2)
C81 0.023(2) 0.026(2) 0.027(2) 0.0039(17) -0.0022(16) -0.0131(17)
C67 0.025(2) 0.024(2) 0.022(2) 0.0016(16) 0.0006(16) -0.0124(17)
C56 0.0178(19) 0.028(2) 0.026(2) -0.0003(17) 0.0012(16) -0.0123(17)
C64 0.023(2) 0.026(2) 0.020(2) -0.0037(16) 0.0020(16) -0.0063(17)
C41 0.021(2) 0.028(2) 0.046(3) 0.011(2) -0.0012(19) -0.0080(18)
C76 0.036(2) 0.023(2) 0.024(2) -0.0007(16) -0.0032(17) -0.0199(19)
C6 0.026(2) 0.019(2) 0.031(2) 0.0021(16) 0.0013(17) -0.0137(17)
C14 0.0166(19) 0.028(2) 0.029(2) -0.0002(17) -0.0006(16) -0.0083(17)
C69 0.0203(19) 0.021(2) 0.026(2) 0.0031(16) -0.0006(16) -0.0104(16)
C95 0.026(2) 0.022(2) 0.039(3) 0.0063(18) -0.0028(19) -0.0093(18)
C80 0.029(2) 0.025(2) 0.026(2) 0.0015(17) -0.0009(17) -0.0150(18)
C97 0.028(2) 0.024(2) 0.027(2) -0.0013(17) -0.0023(17) -0.0090(18)
C27 0.021(2) 0.028(2) 0.050(3) 0.008(2) 0.008(2) -0.0086(19)
C89 0.026(2) 0.026(2) 0.030(2) -0.0010(18) -0.0032(17) -0.0131(18)
C1 0.0179(19) 0.020(2) 0.036(2) 0.0035(17) -0.0001(16) -0.0115(16)
C26 0.020(2) 0.021(2) 0.064(3) 0.003(2) 0.013(2) -0.0099(18)
C101 0.028(2) 0.021(2) 0.033(2) 0.0028(18) -0.0035(18) -0.0058(18)
C25 0.020(2) 0.018(2) 0.064(3) -0.005(2) 0.004(2) -0.0071(17)
C91 0.040(3) 0.033(3) 0.037(3) 0.005(2) -0.004(2) -0.027(2)
C38 0.022(2) 0.031(3) 0.062(3) 0.019(2) -0.008(2) -0.016(2)
C99 0.027(2) 0.039(3) 0.036(3) 0.009(2) -0.0075(19) -0.022(2)
C30 0.024(2) 0.020(2) 0.051(3) 0.001(2) 0.001(2) -0.0097(18)
C39 0.027(2) 0.026(2) 0.066(4) 0.003(2) 0.003(2) -0.017(2)
C90 0.030(2) 0.026(2) 0.029(2) 0.0009(17) -0.0020(18) -0.0173(19)
C96 0.025(2) 0.034(2) 0.034(2) -0.002(2) 0.0013(18) -0.016(2)
C40 0.023(2) 0.037(3) 0.052(3) 0.011(2) -0.003(2) -0.019(2)
C102 0.026(2) 0.029(2) 0.026(2) 0.0072(17) -0.0027(17) -0.0146(18)
C94 0.033(2) 0.024(2) 0.030(2) 0.0006(18) -0.0033(19) -0.0134(19)
C88 0.019(2) 0.036(3) 0.035(3) 0.003(2) -0.0003(18) -0.0115(19)
C79 0.025(2) 0.0180(19) 0.027(2) 0.0004(16) 0.0000(16) -0.0111(16)
C37 0.023(2) 0.037(3) 0.051(3) 0.015(2) -0.003(2) -0.016(2)
C42 0.022(2) 0.033(3) 0.052(3) 0.009(2) 0.000(2) -0.015(2)

loop_
_atom_type_symbol
_atom_type_description
_atom_type_scat_dispersion_real
_atom_type_scat_dispersion_imag
_atom_type_scat_source
C C 0.0033 0.0016 'International Tables Vol C Tables 4.2.6.8 and 6.1.1.4'
H H 0.0000 0.0000 'International Tables Vol C Tables 4.2.6.8 and 6.1.1.4'
F F 0.0171 0.0103 'International Tables Vol C Tables 4.2.6.8 and 6.1.1.4'
I I -0.4742 1.8119 'International Tables Vol C Tables 4.2.6.8 and 6.1.1.4'
N N 0.0061 0.0033 'International Tables Vol C Tables 4.2.6.8 and 6.1.1.4'
Cl Cl 0.1484 0.1585 'International Tables Vol C Tables 4.2.6.8 and 6.1.1.4'

loop_
_geom_angle_atom_site_label_1
_geom_angle_atom_site_label_2
_geom_angle_atom_site_label_3
_geom_angle
_geom_angle_site_symmetry_1
_geom_angle_site_symmetry_3
_geom_angle_publ_flag
C58 N59 C60 120.0(3) . . ?
C70 N71 C72 119.7(4) . . ?
C66 N65 C64 120.2(4) . . ?
C54 N53 C52 119.9(4) . . ?
C78 N77 C76 120.3(4) . . ?
C82 N83 C84 118.7(4) . . ?
C16 C17 C18 116.8(4) . . ?
C16 C17 I21 121.5(3) . . ?
C18 C17 I21 121.6(3) . . ?
N59 C60 C61 117.8(3) . . ?
C18 C13 C14 116.6(4) . . ?
C18 C13 I19 121.6(3) . . ?
C14 C13 I19 121.8(3) . . ?
N71 C72 C49 118.5(3) . . ?
C4 C3 C2 116.7(4) . . ?
C4 C3 I1 121.5(3) . . ?
C2 C3 I1 121.7(3) . . ?
C75 C51 C50 120.2(4) . . ?
C75 C51 C52 119.0(4) . . ?
C50 C51 C52 120.7(4) . . ?
C6 C5 C4 116.7(4) . . ?
C6 C5 I2 121.3(3) . . ?
C4 C5 I2 122.0(3) . . ?
C89 C57 C56 119.4(4) . . ?
C89 C57 C58 120.9(4) . . ?
C56 C57 C58 119.7(4) . . ?
C86 C61 C62 120.1(4) . . ?
C86 C61 C60 120.8(4) . . ?
C62 C61 C60 119.1(4) . . ?
N53 C52 C51 118.7(3) . . ?
C61 C86 C85 119.8(4) . . ?
C61 C86 C95 120.6(4) . . ?
C85 C86 C95 119.5(4) . . ?
N71 C70 C69 121.8(4) . . ?
C51 C75 C73 119.9(4) . . ?
C51 C75 C97 119.1(4) . . ?
C73 C75 C97 121.0(4) . . ?
F22 C18 C13 118.0(4) . . ?
F22 C18 C17 118.7(4) . . ?
C13 C18 C17 123.3(4) . . ?
N59 C58 C57 121.8(4) . . ?
N83 C82 C81 121.7(4) . . ?
C67 C68 C69 121.0(4) . . ?
C16 C15 C14 116.1(4) . . ?
C16 C15 I20 122.7(3) . . ?
C14 C15 I20 121.2(3) . . ?
C49 C74 C73 120.0(4) . . ?
C49 C74 C99 120.3(4) . . ?
C73 C74 C99 119.6(4) . . ?
C49 C50 C51 119.7(4) . . ?
C49 C50 C98 121.0(4) . . ?
C51 C50 C98 119.3(4) . . ?
C74 C49 C50 120.2(4) . . ?
C74 C49 C72 119.8(4) . . ?
C50 C49 C72 120.0(4) . . ?
F35 C28 C29 118.7(4) . . ?
F35 C28 C27 119.3(5) . . ?
C29 C28 C27 122.0(5) . . ?
C62 C63 C93 120.7(4) . . ?
C62 C63 C64 119.7(4) . . ?
C93 C63 C64 119.6(4) . . ?
C56 C55 C87 118.4(4) . . ?
C56 C55 C54 120.1(4) . . ?
C87 C55 C54 121.5(4) . . ?
N53 C54 C55 122.3(4) . . ?
F11 C4 C3 118.8(4) . . ?
F11 C4 C5 118.1(4) . . ?
C3 C4 C5 123.2(4) . . ?
N77 C78 C79 122.3(4) . . ?
C93 C85 C86 120.6(4) . . ?
C93 C85 C84 118.8(4) . . ?
C86 C85 C84 120.5(4) . . ?
C63 C62 C61 119.5(4) . . ?
C63 C62 C94 120.3(4) . . ?
C61 C62 C94 120.2(4) . . ?
C85 C93 C63 119.1(4) . . ?
C85 C93 C96 119.9(4) . . ?
C63 C93 C96 121.0(4) . . ?
F12 C2 C3 118.3(4) . . ?
F12 C2 C1 118.5(4) . . ?
C3 C2 C1 123.3(4) . . ?
F23 C16 C17 118.2(4) . . ?
F23 C16 C15 118.1(4) . . ?
C17 C16 C15 123.7(4) . . ?
C88 C87 C55 120.3(4) . . ?
C74 C73 C75 119.8(4) . . ?
C74 C73 C76 120.2(4) . . ?
C75 C73 C76 120.0(4) . . ?
N83 C84 C85 119.1(3) . . ?
N65 C66 C67 122.3(4) . . ?
C28 C29 C30 117.7(4) . . ?
C28 C29 I6 121.6(4) . . ?
C30 C29 I6 120.7(4) . . ?
C101 C100 C67 119.4(4) . . ?
C91 C92 C81 120.7(4) . . ?
C92 C81 C80 118.9(4) . . ?
C92 C81 C82 121.8(4) . . ?
C80 C81 C82 119.4(4) . . ?
C68 C67 C100 119.2(4) . . ?
C68 C67 C66 119.7(4) . . ?
C100 C67 C66 121.1(4) . . ?
C55 C56 C57 121.3(4) . . ?
N65 C64 C63 119.2(3) . . ?
C40 C41 C42 118.1(4) . . ?
C40 C41 I9 121.2(4) . . ?
C42 C41 I9 120.7(4) . . ?
N77 C76 C73 118.3(3) . . ?
F10 C6 C1 117.8(4) . . ?
F10 C6 C5 118.3(4) . . ?
C1 C6 C5 123.9(4) . . ?
F24 C14 C13 119.2(4) . . ?
F24 C14 C15 117.4(4) . . ?
C13 C14 C15 123.4(4) . . ?
C102 C69 C68 119.3(4) . . ?
C102 C69 C70 121.3(4) . . ?
C68 C69 C70 119.4(4) . . ?
C79 C80 C81 121.2(4) . . ?
C26 C27 C28 118.6(5) . . ?
C26 C27 I4 121.4(4) . . ?
C28 C27 I4 120.0(4) . . ?
C88 C89 C57 119.6(4) . . ?
C6 C1 C2 116.3(4) . . ?
C6 C1 I3 123.6(3) . . ?
C2 C1 I3 120.1(3) . . ?
F36 C26 C27 120.2(5) . . ?
F36 C26 C25 117.9(5) . . ?
C27 C26 C25 121.9(4) . . ?
C102 C101 C100 121.1(4) . . ?
C30 C25 C26 117.2(5) . . ?
C30 C25 I5 120.9(4) . . ?
C26 C25 I5 121.9(4) . . ?
C92 C91 C90 120.3(4) . . ?
F48 C38 C37 118.9(5) . . ?
F48 C38 C39 118.8(5) . . ?
C37 C38 C39 122.4(5) . . ?
F34 C30 C29 119.1(4) . . ?
F34 C30 C25 118.2(5) . . ?
C29 C30 C25 122.6(5) . . ?
C40 C39 C38 117.4(5) . . ?
C40 C39 I7 120.7(4) . . ?
C38 C39 I7 121.9(4) . . ?
C91 C90 C79 119.5(4) . . ?
F47 C40 C41 118.9(4) . . ?
F47 C40 C39 118.6(5) . . ?
C41 C40 C39 122.5(5) . . ?
C101 C102 C69 119.9(4) . . ?
C87 C88 C89 120.9(4) . . ?
C80 C79 C90 119.3(4) . . ?
C80 C79 C78 119.6(4) . . ?
C90 C79 C78 121.0(4) . . ?
C38 C37 C42 118.6(5) . . ?
C38 C37 I8 121.9(4) . . ?
C42 C37 I8 119.6(4) . . ?
F46 C42 C41 119.1(4) . . ?
F46 C42 C37 119.9(5) . . ?
C41 C42 C37 121.0(5) . . ?

loop_
_geom_bond_atom_site_label_1
_geom_bond_atom_site_label_2
_geom_bond_distance
_geom_bond_site_symmetry_2
_geom_bond_publ_flag
I1 C3 2.079(4) . ?
I2 C5 2.086(4) . ?
I3 C1 2.086(4) . ?
I4 C27 2.088(5) . ?
I5 C25 2.080(5) . ?
I6 C29 2.078(4) . ?
I7 C39 2.081(5) . ?
I8 C37 2.096(6) . ?
I9 C41 2.081(5) . ?
I21 C17 2.085(4) . ?
I20 C15 2.083(4) . ?
I19 C13 2.080(4) . ?
F12 C2 1.348(5) . ?
F11 C4 1.341(5) . ?
F23 C16 1.346(5) . ?
F10 C6 1.349(5) . ?
F24 C14 1.349(5) . ?
F22 C18 1.343(5) . ?
F35 C28 1.327(6) . ?
F34 C30 1.344(6) . ?
F46 C42 1.328(6) . ?
F47 C40 1.342(6) . ?
F48 C38 1.346(6) . ?
F36 C26 1.337(5) . ?
N59 C58 1.268(5) . ?
N59 C60 1.473(5) . ?
N71 C70 1.266(5) . ?
N71 C72 1.478(5) . ?
N65 C66 1.265(5) . ?
N65 C64 1.468(6) . ?
N53 C54 1.262(5) . ?
N53 C52 1.478(5) . ?
N77 C78 1.261(6) . ?
N77 C76 1.475(6) . ?
N83 C82 1.271(5) . ?
N83 C84 1.478(6) . ?
C17 C16 1.377(6) . ?
C17 C18 1.394(6) . ?
C60 C61 1.509(6) . ?
C13 C18 1.384(6) . ?
C13 C14 1.387(6) . ?
C72 C49 1.509(6) . ?
C3 C4 1.382(6) . ?
C3 C2 1.391(6) . ?
C51 C75 1.398(6) . ?
C51 C50 1.410(6) . ?
C51 C52 1.513(6) . ?
C5 C6 1.387(6) . ?
C5 C4 1.394(6) . ?
C57 C89 1.392(6) . ?
C57 C56 1.396(6) . ?
C57 C58 1.478(6) . ?
C61 C86 1.403(6) . ?
C61 C62 1.413(6) . ?
C86 C85 1.405(6) . ?
C86 C95 1.506(6) . ?
C70 C69 1.479(6) . ?
C75 C73 1.407(6) . ?
C75 C97 1.519(6) . ?
C82 C81 1.477(6) . ?
C68 C67 1.391(6) . ?
C68 C69 1.396(6) . ?
C15 C16 1.389(6) . ?
C15 C14 1.401(6) . ?
C74 C49 1.399(6) . ?
C74 C73 1.405(6) . ?
C74 C99 1.516(6) . ?
C50 C49 1.400(6) . ?
C50 C98 1.518(6) . ?
C28 C29 1.380(7) . ?
C28 C27 1.387(7) . ?
C63 C62 1.399(6) . ?
C63 C93 1.413(6) . ?
C63 C64 1.523(6) . ?
C55 C56 1.387(6) . ?
C55 C87 1.409(6) . ?
C55 C54 1.467(6) . ?
C78 C79 1.472(6) . ?
C85 C93 1.400(6) . ?
C85 C84 1.514(6) . ?
C62 C94 1.504(6) . ?
C93 C96 1.507(6) . ?
C2 C1 1.401(6) . ?
C87 C88 1.376(7) . ?
C73 C76 1.516(6) . ?
C66 C67 1.467(6) . ?
C29 C30 1.381(7) . ?
C100 C101 1.392(6) . ?
C100 C67 1.404(6) . ?
C92 C91 1.387(7) . ?
C92 C81 1.387(6) . ?
C81 C80 1.391(6) . ?
C41 C40 1.377(7) . ?
C41 C42 1.388(7) . ?
C6 C1 1.376(6) . ?
C69 C102 1.396(6) . ?
C80 C79 1.387(6) . ?
C27 C26 1.367(8) . ?
C89 C88 1.389(6) . ?
C26 C25 1.401(8) . ?
C101 C102 1.379(6) . ?
C25 C30 1.384(7) . ?
C91 C90 1.387(7) . ?
C38 C37 1.369(8) . ?
C38 C39 1.384(8) . ?
C39 C40 1.380(7) . ?
C90 C79 1.404(6) . ?
C37 C42 1.389(7) . ?
